data_4315032
loop_
_publ_author_name
'Sabrina Sculfort'
'Richard Welter'
'Pierre Braunstein'

_publ_contact_author_address
;
Institut Le Bel, rue Blaise Pascal, 67081 STRASBOURG, FRANCE
;
_publ_contact_author_email braunstein@unistra.fr
_publ_contact_author_fax 0368851322
_publ_contact_author_name
;
Pierre Braunstein
;
_publ_contact_author_phone 0368851308
_publ_section_title
;
 Heterometallic Chains and Clusters with Gold-Transition Metal Bonds:
 Synthesis and Interconversion
;
_journal_name_full 'Inorganic Chemistry'
_journal_page_first 2372
_journal_page_last 2382
_journal_paper_doi 10.1021/ic902245v
_journal_volume 49
_journal_year 2010
_chemical_absolute_configuration rm
_chemical_formula_moiety 'C39 H20 Ag3 Cu Mo4 O12, C7 H8'
_chemical_formula_sum 'C39 H28 Ag3 Cu Mo4 O12'
_chemical_formula_weight 1459.52
_chemical_name_systematic
; 
 ? 
;
_space_group_IT_number 14
_symmetry_cell_setting monoclinic
_symmetry_space_group_name_Hall '-P 2ybc'
_symmetry_space_group_name_H-M 'P 1 21/c 1'
_atom_sites_solution_hydrogens geom
_atom_sites_solution_primary direct
_atom_sites_solution_secondary difmap
_audit_creation_date 10-03-06
_audit_creation_method SHELXL-97
_cell_angle_alpha 90.00
_cell_angle_beta 120.54(2)
_cell_angle_gamma 90.00
_cell_formula_units_Z 4
_cell_length_a 17.5163(5)
_cell_length_b 12.3964(4)
_cell_length_c 22.1469(7)
_cell_measurement_reflns_used 16102
_cell_measurement_temperature 173(2)
_cell_measurement_theta_max 30.034
_cell_measurement_theta_min 0.998
_cell_volume 4141.8(9)
_computing_cell_refinement 'Denzo (Nonius B.V., 1998)'
_computing_data_collection 'Collect (Nonius B.V., 1998)'
_computing_data_reduction 'Denzo (Nonius B.V., 1998)'
_computing_molecular_graphics 'PLATON 98 (Spek, 1998)'
_computing_publication_material 'SHELXL-97 (Sheldrick, 1997)'
_computing_structure_refinement 'SHELXL-97 (Sheldrick, 1997)'
_computing_structure_solution 'SHELXS-97 (Sheldrick, 1997)'
_diffrn_ambient_temperature 173(2)
_diffrn_measured_fraction_theta_full 0.998
_diffrn_measured_fraction_theta_max 0.998
_diffrn_measurement_device_type KappaCCD
_diffrn_measurement_method '\p scans'
_diffrn_radiation_monochromator graphite
_diffrn_radiation_source 'fine-focus sealed tube'
_diffrn_radiation_type MoK\a
_diffrn_radiation_wavelength 0.71073
_diffrn_reflns_av_R_equivalents 0.0534
_diffrn_reflns_av_sigmaI/netI 0.0865
_diffrn_reflns_limit_h_max 24
_diffrn_reflns_limit_h_min -24
_diffrn_reflns_limit_k_max 17
_diffrn_reflns_limit_k_min -15
_diffrn_reflns_limit_l_max 22
_diffrn_reflns_limit_l_min -31
_diffrn_reflns_number 25862
_diffrn_reflns_theta_full 30.02
_diffrn_reflns_theta_max 30.02
_diffrn_reflns_theta_min 1.35
_exptl_absorpt_coefficient_mu 3.121
_exptl_absorpt_correction_type none
_exptl_crystal_colour 'yellow orange'
_exptl_crystal_density_diffrn 2.341
_exptl_crystal_density_method 'not measured'
_exptl_crystal_description prism
_exptl_crystal_F_000 2784
_exptl_crystal_size_max 0.10
_exptl_crystal_size_mid 0.10
_exptl_crystal_size_min 0.10
_refine_diff_density_max 1.456
_refine_diff_density_min -2.287
_refine_diff_density_rms 0.210
_refine_ls_extinction_method none
_refine_ls_goodness_of_fit_ref 1.108
_refine_ls_hydrogen_treatment constr
_refine_ls_matrix_type full
_refine_ls_number_parameters 532
_refine_ls_number_reflns 12097
_refine_ls_number_restraints 0
_refine_ls_restrained_S_all 1.108
_refine_ls_R_factor_all 0.1076
_refine_ls_R_factor_gt 0.0504
_refine_ls_shift/su_max 0.000
_refine_ls_shift/su_mean 0.000
_refine_ls_structure_factor_coef Fsqd
_refine_ls_weighting_details 'calc w=1/[\s^2^(Fo^2^)+(0.0500P)^2^+0.0000P] where P=(Fo^2^+2Fc^2^)/3'
_refine_ls_weighting_scheme calc
_refine_ls_wR_factor_gt 0.1131
_refine_ls_wR_factor_ref 0.1314
_reflns_number_gt 7188
_reflns_number_total 12097
_reflns_threshold_expression >2sigma(I)
_cod_data_source_file ic902245v_si_008.cif
_cod_data_source_block mo4_ag3_cu_ordered_lydia
_cod_original_sg_symbol_H-M 'P 21/c'
_cod_database_code 4315032

loop_
_symmetry_equiv_pos_as_xyz
'x, y, z'
'-x, y+1/2, -z+1/2'
'-x, -y, -z'
'x, -y-1/2, z-1/2'

loop_
_atom_site_label
_atom_site_type_symbol
_atom_site_fract_x
_atom_site_fract_y
_atom_site_fract_z
_atom_site_U_iso_or_equiv
_atom_site_adp_type
_atom_site_occupancy
_atom_site_symmetry_multiplicity
_atom_site_calc_flag
_atom_site_refinement_flags
_atom_site_disorder_assembly
_atom_site_disorder_group
Ag1 Ag -0.14703(3) -0.28161(4) -0.36128(2) 0.03646(13) Uani 1 1 d . . .
Ag2 Ag -0.16878(3) -0.39181(5) -0.25500(3) 0.04446(15) Uani 1 1 d . . .
Ag3 Ag -0.35399(3) -0.36744(4) -0.36768(2) 0.03445(13) Uani 1 1 d . . .
Mo1 Mo -0.00655(3) -0.30677(4) -0.22131(3) 0.02889(13) Uani 1 1 d . . .
Mo2 Mo -0.30527(3) -0.47278(4) -0.23888(3) 0.02697(13) Uani 1 1 d . . .
Mo3 Mo -0.47191(3) -0.22723(4) -0.47716(3) 0.02536(12) Uani 1 1 d . . .
Mo4 Mo -0.19924(3) -0.30418(4) -0.50451(3) 0.02649(13) Uani 1 1 d . . .
Cu1 Cu -0.31978(4) -0.27609(6) -0.46790(4) 0.02720(17) Uani 1 1 d . . .
O1 O -0.3830(3) -0.3130(4) -0.6435(2) 0.0416(12) Uani 1 1 d . . .
O2 O -0.2440(3) -0.0648(4) -0.4878(3) 0.0493(13) Uani 1 1 d . . .
O3 O -0.2545(3) -0.5047(4) -0.4486(2) 0.0433(12) Uani 1 1 d . . .
O4 O -0.4888(3) -0.1265(4) -0.6122(3) 0.0576(14) Uani 1 1 d . . .
O5 O -0.3040(3) -0.0894(4) -0.3788(3) 0.0527(14) Uani 1 1 d . . .
O6 O -0.4592(3) -0.4475(4) -0.5415(2) 0.0429(12) Uani 1 1 d . . .
O7 O -0.1231(3) -0.5188(4) -0.1036(2) 0.0541(14) Uani 1 1 d . . .
O8 O -0.2926(3) -0.2202(4) -0.2303(3) 0.0494(13) Uani 1 1 d . . .
O9 O -0.2627(4) -0.6177(4) -0.3340(3) 0.0573(14) Uani 1 1 d . . .
O10 O 0.0557(3) -0.1616(4) -0.3033(3) 0.0482(13) Uani 1 1 d . . .
O11 O -0.1375(3) -0.1207(4) -0.2367(3) 0.0578(15) Uani 1 1 d . . .
O12 O -0.0495(4) -0.5075(4) -0.3199(3) 0.0666(17) Uani 1 1 d . . .
C31 C -0.0454(4) -0.3388(7) -0.4499(4) 0.0473(19) Uani 1 1 d . . .
H31 H -0.0084 -0.3481 -0.4007 0.057 Uiso 1 1 calc . . .
C32 C -0.0903(5) -0.4203(6) -0.4982(4) 0.0479(19) Uani 1 1 d . . .
H32 H -0.0903 -0.4946 -0.4876 0.058 Uiso 1 1 calc . . .
C28 C -0.1353(4) -0.3749(7) -0.5646(4) 0.051(2) Uani 1 1 d . . .
H28 H -0.1706 -0.4126 -0.6074 0.062 Uiso 1 1 calc . . .
C29 C -0.1192(5) -0.2625(7) -0.5574(4) 0.0489(19) Uani 1 1 d . . .
H29 H -0.1419 -0.2110 -0.5943 0.059 Uiso 1 1 calc . . .
C30 C -0.0636(5) -0.2412(7) -0.4856(4) 0.050(2) Uani 1 1 d . . .
H30 H -0.0423 -0.1723 -0.4651 0.060 Uiso 1 1 calc . . .
C21 C -0.5408(5) -0.2590(7) -0.4119(5) 0.057(2) Uani 1 1 d . . .
H21 H -0.5135 -0.3022 -0.3708 0.068 Uiso 1 1 calc . . .
C22 C -0.5985(5) -0.2956(6) -0.4814(5) 0.055(2) Uani 1 1 d . . .
H22 H -0.6170 -0.3679 -0.4954 0.066 Uiso 1 1 calc . . .
C23 C -0.6229(4) -0.2064(8) -0.5249(4) 0.053(2) Uani 1 1 d . . .
H23 H -0.6606 -0.2080 -0.5744 0.064 Uiso 1 1 calc . . .
C24 C -0.5843(5) -0.1152(6) -0.4858(5) 0.059(2) Uani 1 1 d . . .
H24 H -0.5924 -0.0439 -0.5037 0.070 Uiso 1 1 calc . . .
C20 C -0.5315(5) -0.1446(7) -0.4155(5) 0.055(2) Uani 1 1 d . . .
H20 H -0.4961 -0.0978 -0.3773 0.066 Uiso 1 1 calc . . .
C15 C -0.4584(4) -0.5064(6) -0.2920(4) 0.0451(18) Uani 1 1 d . . .
H15 H -0.4992 -0.4895 -0.3397 0.054 Uiso 1 1 calc . . .
C16 C -0.4338(4) -0.4388(6) -0.2351(4) 0.0454(18) Uani 1 1 d . . .
H16 H -0.4542 -0.3671 -0.2372 0.054 Uiso 1 1 calc . . .
C12 C -0.3734(5) -0.4951(8) -0.1735(4) 0.052(2) Uani 1 1 d . . .
H12 H -0.3455 -0.4686 -0.1268 0.062 Uiso 1 1 calc . . .
C13 C -0.3626(5) -0.5972(7) -0.1949(5) 0.059(2) Uani 1 1 d . . .
H13 H -0.3265 -0.6533 -0.1646 0.071 Uiso 1 1 calc . . .
C14 C -0.4125(5) -0.6039(6) -0.2670(5) 0.058(2) Uani 1 1 d . . .
H14 H -0.4152 -0.6639 -0.2947 0.070 Uiso 1 1 calc . . .
C6 C 0.0614(6) -0.2590(8) -0.1036(4) 0.062(2) Uani 1 1 d . . .
H6 H 0.0430 -0.1972 -0.0889 0.074 Uiso 1 1 calc . . .
C7 C 0.0298(5) -0.3597(8) -0.1086(4) 0.054(2) Uani 1 1 d . . .
H7 H -0.0152 -0.3805 -0.0989 0.065 Uiso 1 1 calc . . .
C8 C 0.0731(6) -0.4269(6) -0.1299(4) 0.070(3) Uani 1 1 d . . .
H8 H 0.0640 -0.5025 -0.1367 0.084 Uiso 1 1 calc . . .
C4 C 0.1335(4) -0.3661(9) -0.1402(4) 0.062(3) Uani 1 1 d . . .
H4 H 0.1721 -0.3918 -0.1554 0.075 Uiso 1 1 calc . . .
C5 C 0.1246(5) -0.2597(7) -0.1232(4) 0.058(2) Uani 1 1 d . . .
H5 H 0.1564 -0.1989 -0.1249 0.069 Uiso 1 1 calc . . .
C27 C -0.3169(4) -0.3093(5) -0.5911(3) 0.0305(14) Uani 1 1 d . . .
C25 C -0.2304(4) -0.1559(6) -0.4892(3) 0.0347(15) Uani 1 1 d . . .
C26 C -0.2386(4) -0.4241(6) -0.4665(3) 0.0338(15) Uani 1 1 d . . .
C19 C -0.4791(4) -0.1634(5) -0.5614(3) 0.0346(15) Uani 1 1 d . . .
C18 C -0.3601(4) -0.1465(6) -0.4160(3) 0.0358(15) Uani 1 1 d . . .
C17 C -0.4550(4) -0.3669(5) -0.5135(3) 0.0307(14) Uani 1 1 d . . .
C11 C -0.1872(4) -0.4987(5) -0.1551(3) 0.0361(15) Uani 1 1 d . . .
C10 C -0.2925(4) -0.3131(6) -0.2368(3) 0.0372(16) Uani 1 1 d . . .
C9 C -0.2746(4) -0.5550(6) -0.3009(4) 0.0387(16) Uani 1 1 d . . .
C3 C 0.0289(4) -0.2178(6) -0.2767(3) 0.0389(16) Uani 1 1 d . . .
C1 C -0.0981(4) -0.1932(6) -0.2378(4) 0.0418(17) Uani 1 1 d . . .
C2 C -0.0409(5) -0.4303(6) -0.2882(4) 0.0475(19) Uani 1 1 d . . .
C34 C 0.1932(5) -0.2998(6) -0.3500(4) 0.051(2) Uani 1 1 d . . .
H34 H 0.1545 -0.2632 -0.3385 0.062 Uiso 1 1 calc . . .
C35 C 0.1852(5) -0.2837(6) -0.4159(4) 0.052(2) Uani 1 1 d . . .
H35 H 0.1414 -0.2355 -0.4485 0.063 Uiso 1 1 calc . . .
C36 C 0.2396(5) -0.3365(7) -0.4336(4) 0.0481(19) Uani 1 1 d . . .
H36 H 0.2337 -0.3263 -0.4783 0.058 Uiso 1 1 calc . . .
C37 C 0.3036(4) -0.4056(6) -0.3846(4) 0.0466(18) Uani 1 1 d . . .
H37 H 0.3419 -0.4427 -0.3962 0.056 Uiso 1 1 calc . . .
C38 C 0.3128(4) -0.4213(6) -0.3215(4) 0.050(2) Uani 1 1 d . . .
H38 H 0.3576 -0.4688 -0.2892 0.060 Uiso 1 1 calc . . .
C33 C 0.2573(5) -0.3688(6) -0.3019(4) 0.0503(19) Uani 1 1 d . . .
C39 C 0.2675(7) -0.3873(9) -0.2327(5) 0.090(3) Uani 1 1 d . . .
H39A H 0.2469 -0.3236 -0.2188 0.136 Uiso 1 1 calc . . .
H39B H 0.3300 -0.4004 -0.1983 0.136 Uiso 1 1 calc . . .
H39C H 0.2322 -0.4501 -0.2349 0.136 Uiso 1 1 calc . . .

loop_
_atom_site_aniso_label
_atom_site_aniso_U_11
_atom_site_aniso_U_22
_atom_site_aniso_U_33
_atom_site_aniso_U_23
_atom_site_aniso_U_13
_atom_site_aniso_U_12
Ag1 0.0331(3) 0.0409(3) 0.0242(2) 0.0009(2) 0.0065(2) 0.0020(2)
Ag2 0.0320(3) 0.0521(4) 0.0446(3) 0.0039(3) 0.0161(2) -0.0080(3)
Ag3 0.0341(3) 0.0387(3) 0.0252(2) 0.0068(2) 0.0112(2) 0.0076(2)
Mo1 0.0228(2) 0.0289(3) 0.0259(3) 0.0008(2) 0.0058(2) 0.0007(2)
Mo2 0.0242(2) 0.0316(3) 0.0229(3) 0.0013(2) 0.0103(2) 0.0007(2)
Mo3 0.0234(2) 0.0225(3) 0.0268(3) 0.0014(2) 0.0103(2) 0.0010(2)
Mo4 0.0226(2) 0.0304(3) 0.0238(3) -0.0002(2) 0.0098(2) -0.0024(2)
Cu1 0.0206(3) 0.0308(4) 0.0313(4) -0.0001(3) 0.0141(3) 0.0017(3)
O1 0.030(2) 0.053(3) 0.029(3) 0.000(2) 0.005(2) -0.009(2)
O2 0.063(3) 0.031(3) 0.057(3) -0.003(3) 0.033(3) -0.005(3)
O3 0.053(3) 0.030(3) 0.051(3) 0.005(2) 0.030(3) -0.001(2)
O4 0.070(4) 0.058(4) 0.047(3) 0.021(3) 0.031(3) 0.009(3)
O5 0.044(3) 0.054(3) 0.052(3) -0.024(3) 0.018(2) -0.015(3)
O6 0.045(3) 0.031(3) 0.048(3) -0.013(2) 0.020(2) -0.007(2)
O7 0.032(3) 0.063(4) 0.040(3) 0.011(3) -0.002(2) -0.002(2)
O8 0.064(3) 0.038(3) 0.057(3) -0.006(3) 0.038(3) -0.004(3)
O9 0.084(4) 0.046(3) 0.061(4) -0.005(3) 0.050(3) 0.011(3)
O10 0.056(3) 0.048(3) 0.050(3) 0.010(3) 0.034(3) 0.004(3)
O11 0.047(3) 0.041(3) 0.076(4) -0.008(3) 0.024(3) 0.017(3)
O12 0.076(4) 0.033(3) 0.053(3) -0.006(3) 0.005(3) 0.022(3)
C31 0.024(3) 0.075(6) 0.033(4) 0.000(4) 0.007(3) 0.003(4)
C32 0.041(4) 0.047(5) 0.069(5) 0.009(4) 0.038(4) 0.004(4)
C28 0.037(4) 0.071(6) 0.053(5) -0.027(4) 0.028(4) -0.011(4)
C29 0.039(4) 0.061(5) 0.053(5) 0.013(4) 0.028(4) -0.002(4)
C30 0.039(4) 0.058(5) 0.061(5) -0.010(4) 0.030(4) -0.014(4)
C21 0.050(5) 0.066(6) 0.075(6) 0.040(5) 0.048(5) 0.021(4)
C22 0.046(4) 0.030(4) 0.103(7) -0.017(4) 0.049(5) -0.011(4)
C23 0.028(4) 0.083(7) 0.046(5) -0.002(4) 0.017(3) 0.005(4)
C24 0.065(5) 0.030(4) 0.095(7) 0.013(5) 0.052(5) 0.018(4)
C20 0.048(4) 0.063(6) 0.070(6) -0.025(5) 0.041(4) -0.011(4)
C15 0.028(3) 0.057(5) 0.041(4) -0.008(4) 0.011(3) -0.005(3)
C16 0.042(4) 0.049(5) 0.056(5) -0.001(4) 0.032(4) -0.001(4)
C12 0.042(4) 0.086(7) 0.035(4) 0.000(4) 0.025(3) -0.005(4)
C13 0.037(4) 0.067(6) 0.076(6) 0.041(5) 0.031(4) 0.004(4)
C14 0.045(4) 0.037(4) 0.100(7) -0.014(5) 0.042(5) -0.008(4)
C6 0.057(5) 0.070(6) 0.031(4) -0.005(4) 0.003(4) 0.009(5)
C7 0.035(4) 0.087(7) 0.037(4) 0.019(4) 0.016(3) -0.001(4)
C8 0.072(6) 0.039(5) 0.037(4) 0.009(4) -0.019(4) -0.005(5)
C4 0.028(4) 0.120(9) 0.028(4) 0.016(5) 0.006(3) 0.026(5)
C5 0.039(4) 0.067(6) 0.034(4) 0.010(4) -0.006(3) -0.029(4)
C27 0.030(3) 0.032(4) 0.031(3) 0.001(3) 0.016(3) -0.003(3)
C25 0.029(3) 0.041(4) 0.026(3) 0.002(3) 0.008(3) -0.008(3)
C26 0.030(3) 0.038(4) 0.033(4) -0.008(3) 0.016(3) 0.001(3)
C19 0.037(3) 0.033(4) 0.032(4) -0.001(3) 0.016(3) -0.005(3)
C18 0.033(3) 0.037(4) 0.033(4) -0.002(3) 0.014(3) -0.001(3)
C17 0.029(3) 0.028(4) 0.031(3) 0.001(3) 0.012(3) -0.003(3)
C11 0.033(3) 0.037(4) 0.036(4) 0.001(3) 0.016(3) -0.007(3)
C10 0.039(4) 0.038(4) 0.034(4) -0.004(3) 0.018(3) -0.001(3)
C9 0.041(4) 0.038(4) 0.037(4) 0.000(3) 0.020(3) -0.004(3)
C3 0.037(4) 0.043(4) 0.032(4) -0.002(3) 0.015(3) 0.006(3)
C1 0.035(4) 0.036(4) 0.043(4) -0.007(3) 0.011(3) -0.008(3)
C2 0.048(4) 0.034(4) 0.039(4) 0.005(3) 0.007(3) 0.016(4)
C34 0.041(4) 0.057(5) 0.063(5) -0.013(4) 0.031(4) -0.009(4)
C35 0.038(4) 0.049(5) 0.054(5) -0.006(4) 0.012(4) 0.004(4)
C36 0.043(4) 0.059(5) 0.041(4) -0.012(4) 0.021(3) -0.005(4)
C37 0.038(4) 0.047(5) 0.054(5) -0.002(4) 0.023(4) -0.004(4)
C38 0.039(4) 0.041(4) 0.061(5) -0.002(4) 0.019(4) -0.006(3)
C33 0.062(5) 0.050(5) 0.040(4) -0.006(4) 0.027(4) -0.022(4)
C39 0.122(9) 0.093(8) 0.078(7) -0.015(6) 0.067(7) -0.032(7)

loop_
_atom_type_symbol
_atom_type_description
_atom_type_scat_dispersion_real
_atom_type_scat_dispersion_imag
_atom_type_scat_source
C C 0.0033 0.0016 'International Tables Vol C Tables 4.2.6.8 and 6.1.1.4'
H H 0.0000 0.0000 'International Tables Vol C Tables 4.2.6.8 and 6.1.1.4'
Ag Ag -0.8971 1.1015 'International Tables Vol C Tables 4.2.6.8 and 6.1.1.4'
Cu Cu 0.3201 1.2651 'International Tables Vol C Tables 4.2.6.8 and 6.1.1.4'
Mo Mo -1.6832 0.6857 'International Tables Vol C Tables 4.2.6.8 and 6.1.1.4'
O O 0.0106 0.0060 'International Tables Vol C Tables 4.2.6.8 and 6.1.1.4'

loop_
_geom_angle_atom_site_label_1
_geom_angle_atom_site_label_2
_geom_angle_atom_site_label_3
_geom_angle
_geom_angle_site_symmetry_1
_geom_angle_site_symmetry_3
_geom_angle_publ_flag
C2 Ag1 C1 83.9(2) . . ?
C2 Ag1 C26 89.8(2) . . ?
C1 Ag1 C26 153.8(2) . . ?
C2 Ag1 Cu1 134.52(17) . . ?
C1 Ag1 Cu1 121.07(16) . . ?
C26 Ag1 Cu1 50.29(13) . . ?
C2 Ag1 Mo1 43.31(17) . . ?
C1 Ag1 Mo1 43.16(16) . . ?
C26 Ag1 Mo1 132.55(15) . . ?
Cu1 Ag1 Mo1 155.99(3) . . ?
C2 Ag1 Mo4 111.00(18) . . ?
C1 Ag1 Mo4 161.20(16) . . ?
C26 Ag1 Mo4 42.15(15) . . ?
Cu1 Ag1 Mo4 56.61(3) . . ?
Mo1 Ag1 Mo4 145.26(3) . . ?
C2 Ag1 Ag2 59.77(18) . . ?
C1 Ag1 Ag2 57.73(15) . . ?
C26 Ag1 Ag2 97.26(15) . . ?
Cu1 Ag1 Ag2 99.68(3) . . ?
Mo1 Ag1 Ag2 57.349(18) . . ?
Mo4 Ag1 Ag2 139.38(2) . . ?
C9 Ag2 C10 82.3(2) . . ?
C9 Ag2 C1 163.6(2) . . ?
C10 Ag2 C1 89.7(2) . . ?
C9 Ag2 Mo1 147.47(16) . . ?
C10 Ag2 Mo1 130.06(16) . . ?
C1 Ag2 Mo1 43.57(16) . . ?
C9 Ag2 Mo2 43.43(16) . . ?
C10 Ag2 Mo2 43.36(16) . . ?
C1 Ag2 Mo2 132.49(16) . . ?
Mo1 Ag2 Mo2 160.07(3) . . ?
C9 Ag2 Ag1 114.40(15) . . ?
C10 Ag2 Ag1 114.41(16) . . ?
C1 Ag2 Ag1 56.35(16) . . ?
Mo1 Ag2 Ag1 59.88(2) . . ?
Mo2 Ag2 Ag1 138.48(3) . . ?
C9 Ag2 Ag3 58.87(15) . . ?
C10 Ag2 Ag3 56.12(14) . . ?
C1 Ag2 Ag3 104.84(15) . . ?
Mo1 Ag2 Ag3 137.16(3) . . ?
Mo2 Ag2 Ag3 59.665(17) . . ?
Ag1 Ag2 Ag3 78.83(2) . . ?
C10 Ag3 Cu1 129.60(16) . . ?
C10 Ag3 Mo3 119.96(16) . . ?
Cu1 Ag3 Mo3 55.580(19) . . ?
C10 Ag3 Mo2 42.49(16) . . ?
Cu1 Ag3 Mo2 154.13(2) . . ?
Mo3 Ag3 Mo2 148.61(2) . . ?
C10 Ag3 Ag2 55.22(14) . . ?
Cu1 Ag3 Ag2 97.22(2) . . ?
Mo3 Ag3 Ag2 142.98(3) . . ?
Mo2 Ag3 Ag2 57.42(2) . . ?
C3 Mo1 C2 92.2(3) . . ?
C3 Mo1 C1 88.3(3) . . ?
C2 Mo1 C1 119.2(3) . . ?
C3 Mo1 C5 88.1(3) . . ?
C2 Mo1 C5 132.5(3) . . ?
C1 Mo1 C5 108.3(3) . . ?
C3 Mo1 C4 96.7(3) . . ?
C2 Mo1 C4 97.7(3) . . ?
C1 Mo1 C4 142.7(3) . . ?
C5 Mo1 C4 35.5(3) . . ?
C3 Mo1 C8 131.5(3) . . ?
C2 Mo1 C8 88.6(3) . . ?
C1 Mo1 C8 132.3(4) . . ?
C5 Mo1 C8 57.9(3) . . ?
C4 Mo1 C8 35.4(3) . . ?
C3 Mo1 C6 114.3(3) . . ?
C2 Mo1 C6 144.6(3) . . ?
C1 Mo1 C6 86.1(3) . . ?
C5 Mo1 C6 34.7(3) . . ?
C4 Mo1 C6 58.1(3) . . ?
C8 Mo1 C6 56.5(3) . . ?
C3 Mo1 C7 145.3(3) . . ?
C2 Mo1 C7 113.1(3) . . ?
C1 Mo1 C7 98.5(3) . . ?
C5 Mo1 C7 57.4(3) . . ?
C4 Mo1 C7 58.2(3) . . ?
C8 Mo1 C7 34.0(3) . . ?
C6 Mo1 C7 33.6(3) . . ?
C3 Mo1 Ag2 130.82(19) . . ?
C2 Mo1 Ag2 68.0(2) . . ?
C1 Mo1 Ag2 66.62(19) . . ?
C5 Mo1 Ag2 138.8(2) . . ?
C4 Mo1 Ag2 129.2(3) . . ?
C8 Mo1 Ag2 94.1(2) . . ?
C6 Mo1 Ag2 105.7(3) . . ?
C7 Mo1 Ag2 82.24(18) . . ?
C3 Mo1 Ag1 68.28(19) . . ?
C2 Mo1 Ag1 60.40(19) . . ?
C1 Mo1 Ag1 63.7(2) . . ?
C5 Mo1 Ag1 154.7(2) . . ?
C4 Mo1 Ag1 151.4(2) . . ?
C8 Mo1 Ag1 145.94(19) . . ?
C6 Mo1 Ag1 149.8(2) . . ?
C7 Mo1 Ag1 144.56(17) . . ?
Ag2 Mo1 Ag1 62.77(2) . . ?
C11 Mo2 C10 95.1(3) . . ?
C11 Mo2 C9 92.5(3) . . ?
C10 Mo2 C9 117.3(3) . . ?
C11 Mo2 C13 88.1(3) . . ?
C10 Mo2 C13 136.3(3) . . ?
C9 Mo2 C13 106.0(3) . . ?
C11 Mo2 C12 91.1(3) . . ?
C10 Mo2 C12 101.1(3) . . ?
C9 Mo2 C12 140.9(3) . . ?
C13 Mo2 C12 35.2(3) . . ?
C11 Mo2 C14 117.1(3) . . ?
C10 Mo2 C14 140.4(3) . . ?
C9 Mo2 C14 85.5(3) . . ?
C13 Mo2 C14 34.7(3) . . ?
C12 Mo2 C14 58.6(3) . . ?
C11 Mo2 C16 124.3(3) . . ?
C10 Mo2 C16 85.4(3) . . ?
C9 Mo2 C16 136.1(3) . . ?
C13 Mo2 C16 58.1(3) . . ?
C12 Mo2 C16 35.4(3) . . ?
C14 Mo2 C16 58.1(3) . . ?
C11 Mo2 C15 145.2(3) . . ?
C10 Mo2 C15 105.9(3) . . ?
C9 Mo2 C15 101.7(3) . . ?
C13 Mo2 C15 57.6(3) . . ?
C12 Mo2 C15 58.2(2) . . ?
C14 Mo2 C15 34.9(3) . . ?
C16 Mo2 C15 34.4(2) . . ?
C11 Mo2 Ag2 67.77(19) . . ?
C10 Mo2 Ag2 63.23(19) . . ?
C9 Mo2 Ag2 62.93(19) . . ?
C13 Mo2 Ag2 151.96(19) . . ?
C12 Mo2 Ag2 151.02(19) . . ?
C14 Mo2 Ag2 148.4(2) . . ?
C16 Mo2 Ag2 148.05(19) . . ?
C15 Mo2 Ag2 146.68(19) . . ?
C11 Mo2 Ag3 130.68(19) . . ?
C10 Mo2 Ag3 62.59(19) . . ?
C9 Mo2 Ag3 65.9(2) . . ?
C13 Mo2 Ag3 139.1(2) . . ?
C12 Mo2 Ag3 134.0(2) . . ?
C14 Mo2 Ag3 105.3(2) . . ?
C16 Mo2 Ag3 98.62(19) . . ?
C15 Mo2 Ag3 83.96(19) . . ?
Ag2 Mo2 Ag3 62.91(3) . . ?
C19 Mo3 C17 85.3(3) . . ?
C19 Mo3 C18 90.6(3) . . ?
C17 Mo3 C18 114.4(2) . . ?
C19 Mo3 C23 90.8(3) . . ?
C17 Mo3 C23 106.4(3) . . ?
C18 Mo3 C23 139.1(3) . . ?
C19 Mo3 C22 120.4(3) . . ?
C17 Mo3 C22 90.1(2) . . ?
C18 Mo3 C22 142.7(3) . . ?
C23 Mo3 C22 34.7(3) . . ?
C19 Mo3 C20 123.0(3) . . ?
C17 Mo3 C20 145.0(3) . . ?
C18 Mo3 C20 87.7(3) . . ?
C23 Mo3 C20 58.1(3) . . ?
C22 Mo3 C20 59.0(3) . . ?
C19 Mo3 C24 92.2(3) . . ?
C17 Mo3 C24 140.8(3) . . ?
C18 Mo3 C24 104.7(3) . . ?
C23 Mo3 C24 34.4(3) . . ?
C22 Mo3 C24 57.8(3) . . ?
C20 Mo3 C24 34.8(3) . . ?
C19 Mo3 C21 147.9(3) . . ?
C17 Mo3 C21 109.4(3) . . ?
C18 Mo3 C21 107.6(3) . . ?
C23 Mo3 C21 58.1(3) . . ?
C22 Mo3 C21 35.4(3) . . ?
C20 Mo3 C21 35.7(3) . . ?
C24 Mo3 C21 58.2(3) . . ?
C19 Mo3 Cu1 75.04(19) . . ?
C17 Mo3 Cu1 58.72(17) . . ?
C18 Mo3 Cu1 57.13(19) . . ?
C23 Mo3 Cu1 159.7(2) . . ?
C22 Mo3 Cu1 145.35(18) . . ?
C20 Mo3 Cu1 142.1(2) . . ?
C24 Mo3 Cu1 156.8(2) . . ?
C21 Mo3 Cu1 137.01(18) . . ?
C19 Mo3 Ag3 136.26(19) . . ?
C17 Mo3 Ag3 67.71(17) . . ?
C18 Mo3 Ag3 71.95(19) . . ?
C23 Mo3 Ag3 128.7(2) . . ?
C22 Mo3 Ag3 94.4(2) . . ?
C20 Mo3 Ag3 96.7(2) . . ?
C24 Mo3 Ag3 130.6(2) . . ?
C21 Mo3 Ag3 75.49(18) . . ?
Cu1 Mo3 Ag3 61.68(2) . . ?
C27 Mo4 C25 87.4(2) . . ?
C27 Mo4 C26 88.4(2) . . ?
C25 Mo4 C26 115.6(3) . . ?
C27 Mo4 C29 96.7(3) . . ?
C25 Mo4 C29 99.8(3) . . ?
C26 Mo4 C29 144.5(3) . . ?
C27 Mo4 C28 90.0(3) . . ?
C25 Mo4 C28 134.7(3) . . ?
C26 Mo4 C28 109.5(3) . . ?
C29 Mo4 C28 35.8(3) . . ?
C27 Mo4 C30 130.6(3) . . ?
C25 Mo4 C30 90.2(3) . . ?
C26 Mo4 C30 135.5(3) . . ?
C29 Mo4 C30 35.4(3) . . ?
C28 Mo4 C30 58.7(3) . . ?
C27 Mo4 C32 117.0(3) . . ?
C25 Mo4 C32 147.5(3) . . ?
C26 Mo4 C32 87.9(2) . . ?
C29 Mo4 C32 58.5(3) . . ?
C28 Mo4 C32 34.7(3) . . ?
C30 Mo4 C32 57.9(3) . . ?
C27 Mo4 C31 147.6(3) . . ?
C25 Mo4 C31 114.8(3) . . ?
C26 Mo4 C31 101.4(3) . . ?
C29 Mo4 C31 58.0(3) . . ?
C28 Mo4 C31 57.6(2) . . ?
C30 Mo4 C31 34.5(3) . . ?
C32 Mo4 C31 34.4(3) . . ?
C27 Mo4 Cu1 72.59(18) . . ?
C25 Mo4 Cu1 59.74(18) . . ?
C26 Mo4 Cu1 57.82(18) . . ?
C29 Mo4 Cu1 156.5(2) . . ?
C28 Mo4 Cu1 157.90(18) . . ?
C30 Mo4 Cu1 143.4(2) . . ?
C32 Mo4 Cu1 144.94(18) . . ?
C31 Mo4 Cu1 138.37(18) . . ?
C27 Mo4 Ag1 132.34(18) . . ?
C25 Mo4 Ag1 71.31(18) . . ?
C26 Mo4 Ag1 65.52(18) . . ?
C29 Mo4 Ag1 128.0(2) . . ?
C28 Mo4 Ag1 135.2(2) . . ?
C30 Mo4 Ag1 92.7(2) . . ?
C32 Mo4 Ag1 101.8(2) . . ?
C31 Mo4 Ag1 79.02(18) . . ?
Cu1 Mo4 Ag1 59.80(3) . . ?
C18 Cu1 C26 153.6(2) . . ?
C18 Cu1 C17 92.9(2) . . ?
C26 Cu1 C17 96.0(2) . . ?
C18 Cu1 C25 93.6(2) . . ?
C26 Cu1 C25 92.1(2) . . ?
C17 Cu1 C25 147.3(2) . . ?
C18 Cu1 Mo3 47.12(16) . . ?
C26 Cu1 Mo3 140.68(17) . . ?
C17 Cu1 Mo3 46.76(16) . . ?
C25 Cu1 Mo3 125.62(18) . . ?
C18 Cu1 Mo4 138.28(17) . . ?
C26 Cu1 Mo4 46.94(17) . . ?
C17 Cu1 Mo4 126.63(16) . . ?
C25 Cu1 Mo4 46.48(18) . . ?
Mo3 Cu1 Mo4 160.09(4) . . ?
C18 Cu1 Ag1 94.15(16) . . ?
C26 Cu1 Ag1 64.24(15) . . ?
C17 Cu1 Ag1 142.63(15) . . ?
C25 Cu1 Ag1 68.63(15) . . ?
Mo3 Cu1 Ag1 134.75(3) . . ?
Mo4 Cu1 Ag1 63.59(2) . . ?
C18 Cu1 Ag3 69.03(17) . . ?
C26 Cu1 Ag3 92.65(17) . . ?
C17 Cu1 Ag3 64.65(15) . . ?
C25 Cu1 Ag3 146.62(15) . . ?
Mo3 Cu1 Ag3 62.74(3) . . ?
Mo4 Cu1 Ag3 135.47(3) . . ?
Ag1 Cu1 Ag3 83.94(3) . . ?
C32 C31 C30 108.5(7) . . ?
C32 C31 Mo4 71.7(4) . . ?
C30 C31 Mo4 71.3(4) . . ?
C32 C31 H31 125.7 . . ?
C30 C31 H31 125.7 . . ?
Mo4 C31 H31 123.0 . . ?
C28 C32 C31 108.4(7) . . ?
C28 C32 Mo4 71.4(4) . . ?
C31 C32 Mo4 74.0(4) . . ?
C28 C32 H32 125.8 . . ?
C31 C32 H32 125.8 . . ?
Mo4 C32 H32 120.6 . . ?
C32 C28 C29 107.9(7) . . ?
C32 C28 Mo4 73.9(4) . . ?
C29 C28 Mo4 71.8(4) . . ?
C32 C28 H28 126.1 . . ?
C29 C28 H28 126.1 . . ?
Mo4 C28 H28 120.1 . . ?
C30 C29 C28 107.3(7) . . ?
C30 C29 Mo4 73.5(4) . . ?
C28 C29 Mo4 72.4(4) . . ?
C30 C29 H29 126.4 . . ?
C28 C29 H29 126.4 . . ?
Mo4 C29 H29 119.6 . . ?
C31 C30 C29 107.9(7) . . ?
C31 C30 Mo4 74.3(4) . . ?
C29 C30 Mo4 71.1(4) . . ?
C31 C30 H30 126.1 . . ?
C29 C30 H30 126.1 . . ?
Mo4 C30 H30 120.4 . . ?
C22 C21 C20 107.2(7) . . ?
C22 C21 Mo3 72.0(4) . . ?
C20 C21 Mo3 71.9(4) . . ?
C22 C21 H21 126.4 . . ?
C20 C21 H21 126.4 . . ?
Mo3 C21 H21 121.4 . . ?
C23 C22 C21 107.3(7) . . ?
C23 C22 Mo3 71.8(4) . . ?
C21 C22 Mo3 72.6(4) . . ?
C23 C22 H22 126.4 . . ?
C21 C22 H22 126.4 . . ?
Mo3 C22 H22 121.0 . . ?
C24 C23 C22 109.9(7) . . ?
C24 C23 Mo3 73.9(4) . . ?
C22 C23 Mo3 73.5(4) . . ?
C24 C23 H23 125.1 . . ?
C22 C23 H23 125.1 . . ?
Mo3 C23 H23 119.3 . . ?
C23 C24 C20 108.8(7) . . ?
C23 C24 Mo3 71.7(4) . . ?
C20 C24 Mo3 72.5(4) . . ?
C23 C24 H24 125.6 . . ?
C20 C24 H24 125.6 . . ?
Mo3 C24 H24 121.8 . . ?
C24 C20 C21 106.8(7) . . ?
C24 C20 Mo3 72.7(4) . . ?
C21 C20 Mo3 72.3(4) . . ?
C24 C20 H20 126.6 . . ?
C21 C20 H20 126.6 . . ?
Mo3 C20 H20 120.3 . . ?
C16 C15 C14 108.1(7) . . ?
C16 C15 Mo2 72.0(4) . . ?
C14 C15 Mo2 71.1(4) . . ?
C16 C15 H15 126.0 . . ?
C14 C15 H15 126.0 . . ?
Mo2 C15 H15 122.7 . . ?
C15 C16 C12 108.2(7) . . ?
C15 C16 Mo2 73.6(4) . . ?
C12 C16 Mo2 71.5(4) . . ?
C15 C16 H16 125.9 . . ?
C12 C16 H16 125.9 . . ?
Mo2 C16 H16 120.8 . . ?
C13 C12 C16 106.5(7) . . ?
C13 C12 Mo2 72.2(4) . . ?
C16 C12 Mo2 73.1(4) . . ?
C13 C12 H12 126.7 . . ?
C16 C12 H12 126.7 . . ?
Mo2 C12 H12 119.9 . . ?
C14 C13 C12 109.3(7) . . ?
C14 C13 Mo2 73.0(4) . . ?
C12 C13 Mo2 72.5(4) . . ?
C14 C13 H13 125.3 . . ?
C12 C13 H13 125.3 . . ?
Mo2 C13 H13 120.8 . . ?
C13 C14 C15 107.8(7) . . ?
C13 C14 Mo2 72.3(4) . . ?
C15 C14 Mo2 74.0(4) . . ?
C13 C14 H14 126.1 . . ?
C15 C14 H14 126.1 . . ?
Mo2 C14 H14 119.4 . . ?
C7 C6 C5 109.2(8) . . ?
C7 C6 Mo1 73.6(5) . . ?
C5 C6 Mo1 71.4(4) . . ?
C7 C6 H6 125.4 . . ?
C5 C6 H6 125.4 . . ?
Mo1 C6 H6 121.3 . . ?
C6 C7 C8 108.5(7) . . ?
C6 C7 Mo1 72.8(5) . . ?
C8 C7 Mo1 72.5(5) . . ?
C6 C7 H7 125.8 . . ?
C8 C7 H7 125.8 . . ?
Mo1 C7 H7 120.7 . . ?
C7 C8 C4 109.0(8) . . ?
C7 C8 Mo1 73.5(4) . . ?
C4 C8 Mo1 71.6(4) . . ?
C7 C8 H8 125.5 . . ?
C4 C8 H8 125.5 . . ?
Mo1 C8 H8 121.1 . . ?
C5 C4 C8 105.3(7) . . ?
C5 C4 Mo1 71.9(4) . . ?
C8 C4 Mo1 73.0(4) . . ?
C5 C4 H4 127.3 . . ?
C8 C4 H4 127.3 . . ?
Mo1 C4 H4 119.9 . . ?
C6 C5 C4 107.9(7) . . ?
C6 C5 Mo1 73.9(4) . . ?
C4 C5 Mo1 72.6(4) . . ?
C6 C5 H5 126.1 . . ?
C4 C5 H5 126.1 . . ?
Mo1 C5 H5 119.3 . . ?
O1 C27 Mo4 176.3(5) . . ?
O2 C25 Mo4 168.8(6) . . ?
O2 C25 Cu1 116.2(5) . . ?
Mo4 C25 Cu1 73.8(2) . . ?
O3 C26 Mo4 168.6(5) . . ?
O3 C26 Cu1 115.8(5) . . ?
Mo4 C26 Cu1 75.2(2) . . ?
O3 C26 Ag1 114.1(5) . . ?
Mo4 C26 Ag1 72.3(2) . . ?
Cu1 C26 Ag1 65.48(16) . . ?
O4 C19 Mo3 175.9(6) . . ?
O5 C18 Mo3 169.2(6) . . ?
O5 C18 Cu1 115.0(5) . . ?
Mo3 C18 Cu1 75.7(2) . . ?
O6 C17 Mo3 169.5(5) . . ?
O6 C17 Cu1 114.8(5) . . ?
Mo3 C17 Cu1 74.5(2) . . ?
O7 C11 Mo2 173.1(6) . . ?
O8 C10 Mo2 169.2(6) . . ?
O8 C10 Ag2 116.7(5) . . ?
Mo2 C10 Ag2 73.4(2) . . ?
O8 C10 Ag3 111.6(5) . . ?
Mo2 C10 Ag3 74.9(2) . . ?
Ag2 C10 Ag3 68.66(17) . . ?
O9 C9 Mo2 168.3(6) . . ?
O9 C9 Ag2 116.8(5) . . ?
Mo2 C9 Ag2 73.6(2) . . ?
O10 C3 Mo1 173.6(6) . . ?
O11 C1 Mo1 167.7(6) . . ?
O11 C1 Ag1 117.7(5) . . ?
Mo1 C1 Ag1 73.1(2) . . ?
O11 C1 Ag2 119.0(5) . . ?
Mo1 C1 Ag2 69.8(2) . . ?
Ag1 C1 Ag2 65.92(16) . . ?
O12 C2 Mo1 170.5(6) . . ?
O12 C2 Ag1 112.9(5) . . ?
Mo1 C2 Ag1 76.3(2) . . ?
C33 C34 C35 120.0(7) . . ?
C33 C34 H34 120.0 . . ?
C35 C34 H34 120.0 . . ?
C36 C35 C34 120.8(7) . . ?
C36 C35 H35 119.6 . . ?
C34 C35 H35 119.6 . . ?
C35 C36 C37 118.3(7) . . ?
C35 C36 H36 120.8 . . ?
C37 C36 H36 120.8 . . ?
C38 C37 C36 121.8(7) . . ?
C38 C37 H37 119.1 . . ?
C36 C37 H37 119.1 . . ?
C37 C38 C33 121.2(7) . . ?
C37 C38 H38 119.4 . . ?
C33 C38 H38 119.4 . . ?
C34 C33 C38 117.9(7) . . ?
C34 C33 C39 121.4(8) . . ?
C38 C33 C39 120.8(8) . . ?
C33 C39 H39A 109.5 . . ?
C33 C39 H39B 109.5 . . ?
H39A C39 H39B 109.5 . . ?
C33 C39 H39C 109.5 . . ?
H39A C39 H39C 109.5 . . ?
H39B C39 H39C 109.5 . . ?

loop_
_geom_bond_atom_site_label_1
_geom_bond_atom_site_label_2
_geom_bond_distance
_geom_bond_site_symmetry_2
_geom_bond_publ_flag
Ag1 C2 2.533(7) . ?
Ag1 C1 2.652(7) . ?
Ag1 C26 2.706(6) . ?
Ag1 Cu1 2.7339(11) . ?
Ag1 Mo1 2.8302(11) . ?
Ag1 Mo4 2.8333(8) . ?
Ag1 Ag2 2.9093(8) . ?
Ag2 C9 2.578(7) . ?
Ag2 C10 2.588(7) . ?
Ag2 C1 2.694(7) . ?
Ag2 Mo1 2.7548(7) . ?
Ag2 Mo2 2.7781(7) . ?
Ag2 Ag3 2.9351(11) . ?
Ag3 C10 2.616(7) . ?
Ag3 Cu1 2.8143(9) . ?
Ag3 Mo3 2.8419(9) . ?
Ag3 Mo2 2.8454(7) . ?
Mo1 C3 1.968(7) . ?
Mo1 C2 1.998(8) . ?
Mo1 C1 2.023(8) . ?
Mo1 C5 2.294(7) . ?
Mo1 C4 2.304(6) . ?
Mo1 C8 2.322(7) . ?
Mo1 C6 2.326(8) . ?
Mo1 C7 2.335(7) . ?
Mo2 C11 1.981(6) . ?
Mo2 C10 1.990(7) . ?
Mo2 C9 1.991(7) . ?
Mo2 C13 2.308(7) . ?
Mo2 C12 2.312(7) . ?
Mo2 C14 2.316(7) . ?
Mo2 C16 2.334(6) . ?
Mo2 C15 2.354(6) . ?
Mo3 C19 1.970(7) . ?
Mo3 C17 1.993(7) . ?
Mo3 C18 1.994(6) . ?
Mo3 C23 2.310(7) . ?
Mo3 C22 2.331(7) . ?
Mo3 C20 2.334(7) . ?
Mo3 C24 2.337(7) . ?
Mo3 C21 2.339(7) . ?
Mo3 Cu1 2.6372(8) . ?
Mo4 C27 1.978(6) . ?
Mo4 C25 1.994(8) . ?
Mo4 C26 1.996(7) . ?
Mo4 C29 2.296(7) . ?
Mo4 C28 2.305(7) . ?
Mo4 C30 2.327(7) . ?
Mo4 C32 2.337(7) . ?
Mo4 C31 2.366(6) . ?
Mo4 Cu1 2.6412(9) . ?
Cu1 C18 2.285(7) . ?
Cu1 C26 2.312(6) . ?
Cu1 C17 2.339(6) . ?
Cu1 C25 2.376(6) . ?
O1 C27 1.150(7) . ?
O2 C25 1.158(8) . ?
O3 C26 1.160(8) . ?
O4 C19 1.145(7) . ?
O5 C18 1.150(7) . ?
O6 C17 1.159(7) . ?
O7 C11 1.149(7) . ?
O8 C10 1.160(8) . ?
O9 C9 1.158(8) . ?
O10 C3 1.157(8) . ?
O11 C1 1.140(8) . ?
O12 C2 1.150(8) . ?
C31 C32 1.390(10) . ?
C31 C30 1.391(11) . ?
C31 H31 0.9500 . ?
C32 C28 1.386(11) . ?
C32 H32 0.9500 . ?
C28 C29 1.414(11) . ?
C28 H28 0.9500 . ?
C29 C30 1.405(11) . ?
C29 H29 0.9500 . ?
C30 H30 0.9500 . ?
C21 C22 1.419(12) . ?
C21 C20 1.434(11) . ?
C21 H21 0.9500 . ?
C22 C23 1.384(11) . ?
C22 H22 0.9500 . ?
C23 C24 1.374(11) . ?
C23 H23 0.9500 . ?
C24 C20 1.396(11) . ?
C24 H24 0.9500 . ?
C20 H20 0.9500 . ?
C15 C16 1.388(10) . ?
C15 C14 1.400(10) . ?
C15 H15 0.9500 . ?
C16 C12 1.414(10) . ?
C16 H16 0.9500 . ?
C12 C13 1.398(11) . ?
C12 H12 0.9500 . ?
C13 C14 1.378(12) . ?
C13 H13 0.9500 . ?
C14 H14 0.9500 . ?
C6 C7 1.348(12) . ?
C6 C5 1.380(12) . ?
C6 H6 0.9500 . ?
C7 C8 1.362(12) . ?
C7 H7 0.9500 . ?
C8 C4 1.408(12) . ?
C8 H8 0.9500 . ?
C4 C5 1.402(12) . ?
C4 H4 0.9500 . ?
C5 H5 0.9500 . ?
C34 C33 1.382(11) . ?
C34 C35 1.409(11) . ?
C34 H34 0.9500 . ?
C35 C36 1.367(10) . ?
C35 H35 0.9500 . ?
C36 C37 1.391(10) . ?
C36 H36 0.9500 . ?
C37 C38 1.338(10) . ?
C37 H37 0.9500 . ?
C38 C33 1.408(10) . ?
C38 H38 0.9500 . ?
C33 C39 1.469(11) . ?
C39 H39A 0.9800 . ?
C39 H39B 0.9800 . ?
C39 H39C 0.9800 . ?
